data_4315844
loop_
_publ_author_name
'Karunesh Keshav'
'Nem Singh'
'Anil J. Elias'

_publ_contact_author_address
;DEPARTMENT OF CHEMISTRY
INDIAN INSTITUTE OF TECHNOLOGY DELHI
HAUZ KHAS, NEW DELHI 110016
INDIA
;
_publ_contact_author_email elias@chemistry.iitd.ac.in
_publ_contact_author_fax +91-11-2658????
_publ_contact_author_name 'Dr.Anil J. Elias'
_publ_contact_author_phone +91-11-2659????
_publ_section_title
;
 Synthesis and Reactions of Ethynylferrocene-Derived Fluoro- and
 Chlorocyclotriphosphazenes
;
_journal_name_full 'Inorganic Chemistry'
_journal_page_first 5753
_journal_page_last 5765
_journal_paper_doi 10.1021/ic100703h
_journal_volume 49
_journal_year 2010
_chemical_formula_moiety 'C24 H18 Cl4 Fe2 N3 P3'
_chemical_formula_sum 'C24 H18 Cl4 Fe2 N3 P3'
_chemical_formula_weight 694.82
_chemical_name_systematic
; 
 ? 
;
_space_group_IT_number 15
_symmetry_cell_setting monoclinic
_symmetry_space_group_name_Hall '-C 2yc'
_symmetry_space_group_name_H-M 'C 1 2/c 1'
_atom_sites_solution_hydrogens geom
_atom_sites_solution_primary direct
_atom_sites_solution_secondary difmap
_audit_creation_method SHELXL-97
_cell_angle_alpha 90.00
_cell_angle_beta 130.846(2)
_cell_angle_gamma 90.00
_cell_formula_units_Z 4
_cell_length_a 15.993(3)
_cell_length_b 20.501(3)
_cell_length_c 11.1149(17)
_cell_measurement_reflns_used 7315
_cell_measurement_temperature 293(2)
_cell_measurement_theta_max 27.92
_cell_measurement_theta_min 3.13
_cell_volume 2756.8(8)
_computing_cell_refinement 'Bruker SMART'
_computing_data_collection 'Bruker SMART'
_computing_data_reduction 'Bruker SAINT'
_computing_molecular_graphics 'Bruker SHELXTL'
_computing_publication_material 'Bruker SHELXTL'
_computing_structure_refinement 'SHELXL-97 (Sheldrick, 1997)'
_computing_structure_solution 'SHELXS-97 (Sheldrick, 1990)'
_diffrn_ambient_temperature 293(2)
_diffrn_measured_fraction_theta_full 0.994
_diffrn_measured_fraction_theta_max 0.994
_diffrn_measurement_device_type 'CCD area detector'
_diffrn_measurement_method 'phi and omega scans'
_diffrn_radiation_monochromator graphite
_diffrn_radiation_source 'fine-focus sealed tube'
_diffrn_radiation_type MoK\a
_diffrn_radiation_wavelength 0.71073
_diffrn_reflns_av_R_equivalents 0.0292
_diffrn_reflns_av_sigmaI/netI 0.0212
_diffrn_reflns_limit_h_max 19
_diffrn_reflns_limit_h_min -19
_diffrn_reflns_limit_k_max 24
_diffrn_reflns_limit_k_min -24
_diffrn_reflns_limit_l_max 13
_diffrn_reflns_limit_l_min -13
_diffrn_reflns_number 13249
_diffrn_reflns_theta_full 25.50
_diffrn_reflns_theta_max 25.50
_diffrn_reflns_theta_min 1.95
_exptl_absorpt_coefficient_mu 1.635
_exptl_absorpt_correction_type none
_exptl_crystal_colour red
_exptl_crystal_density_diffrn 1.674
_exptl_crystal_density_method 'not measured'
_exptl_crystal_description block
_exptl_crystal_F_000 1584
_exptl_crystal_size_max 0.235
_exptl_crystal_size_mid 0.163
_exptl_crystal_size_min 0.096
_refine_diff_density_max 0.408
_refine_diff_density_min -0.276
_refine_diff_density_rms 0.065
_refine_ls_extinction_method none
_refine_ls_goodness_of_fit_ref 1.280
_refine_ls_hydrogen_treatment constr
_refine_ls_matrix_type full
_refine_ls_number_parameters 164
_refine_ls_number_reflns 2559
_refine_ls_number_restraints 0
_refine_ls_restrained_S_all 1.280
_refine_ls_R_factor_all 0.0460
_refine_ls_R_factor_gt 0.0450
_refine_ls_shift/su_max 0.006
_refine_ls_shift/su_mean 0.001
_refine_ls_structure_factor_coef Fsqd
_refine_ls_weighting_details 'calc w=1/[\s^2^(Fo^2^)+(0.0290P)^2^+6.3263P] where P=(Fo^2^+2Fc^2^)/3'
_refine_ls_weighting_scheme calc
_refine_ls_wR_factor_gt 0.0999
_refine_ls_wR_factor_ref 0.1004
_reflns_number_gt 2509
_reflns_number_total 2559
_reflns_threshold_expression >2sigma(I)
_cod_data_source_file ic100703h_si_002_04.cif
_cod_data_source_block 4
_cod_depositor_comments
;
The following automatic conversions were performed:

'_symmetry_cell_setting' value 'Monoclinic' changed to 'monoclinic'
according to the built-in table from CIF Core dictionary named
'cif_core.dic' version 2.4.1 from 2010-06-29.

Automatic conversion script
Id: cif_fix_values 1646 2011-03-28 12:23:43Z adriana 
;
_cod_original_cell_volume 2756.9(7)
_cod_original_sg_symbol_Hall -C2yc
_cod_database_code 4315844

loop_
_symmetry_equiv_pos_as_xyz
'x, y, z'
'-x, y, -z+1/2'
'x+1/2, y+1/2, z'
'-x+1/2, y+1/2, -z+1/2'
'-x, -y, -z'
'x, -y, z-1/2'
'-x+1/2, -y+1/2, -z'
'x+1/2, -y+1/2, z-1/2'

loop_
_atom_site_label
_atom_site_type_symbol
_atom_site_fract_x
_atom_site_fract_y
_atom_site_fract_z
_atom_site_U_iso_or_equiv
_atom_site_adp_type
_atom_site_occupancy
_atom_site_symmetry_multiplicity
_atom_site_calc_flag
_atom_site_refinement_flags
_atom_site_disorder_assembly
_atom_site_disorder_group
Fe1 Fe 0.24067(4) 1.08212(2) 0.38643(5) 0.03953(16) Uani 1 1 d . . .
Cl1 Cl 0.70783(10) 0.70141(6) 0.81722(15) 0.0783(4) Uani 1 1 d . . .
Cl2 Cl 0.48552(10) 0.71544(7) 0.47800(15) 0.0811(4) Uani 1 1 d . . .
P1 P 0.5000 0.85693(5) 0.7500 0.0365(3) Uani 1 2 d S . .
P2 P 0.55900(8) 0.74008(4) 0.70150(12) 0.0436(2) Uani 1 1 d . . .
N1 N 0.5690(2) 0.81566(13) 0.7191(4) 0.0444(7) Uani 1 1 d . . .
N2 N 0.5000 0.7014(2) 0.7500 0.0730(16) Uani 1 2 d S . .
C1 C 0.4099(3) 0.90880(16) 0.5922(4) 0.0468(8) Uani 1 1 d . . .
C2 C 0.3487(3) 0.94692(16) 0.4884(4) 0.0452(8) Uani 1 1 d . . .
C3 C 0.2731(3) 0.99042(16) 0.3608(4) 0.0491(9) Uani 1 1 d . . .
C4 C 0.3000(4) 1.03684(19) 0.2938(5) 0.0621(11) Uani 1 1 d . . .
H4 H 0.3732 1.0435 0.3270 0.075 Uiso 1 1 calc R . .
C5 C 0.2041(5) 1.0711(2) 0.1741(5) 0.0733(14) Uani 1 1 d . . .
H5 H 0.1983 1.1063 0.1093 0.088 Uiso 1 1 calc R . .
C6 C 0.1183(4) 1.0471(2) 0.1639(5) 0.0791(16) Uani 1 1 d . . .
H6 H 0.0420 1.0631 0.0908 0.095 Uiso 1 1 calc R . .
C7 C 0.1594(3) 0.99726(19) 0.2807(5) 0.0639(11) Uani 1 1 d . . .
H7 H 0.1169 0.9721 0.2997 0.077 Uiso 1 1 calc R . .
C8 C 0.3610(4) 1.1452(2) 0.5518(5) 0.0708(12) Uani 1 1 d . . .
H8 H 0.4328 1.1510 0.5802 0.085 Uiso 1 1 calc R . .
C9 C 0.2638(4) 1.17941(19) 0.4331(5) 0.0691(12) Uani 1 1 d . . .
H9 H 0.2558 1.2134 0.3642 0.083 Uiso 1 1 calc R . .
C10 C 0.1804(4) 1.1567(2) 0.4312(5) 0.0726(13) Uani 1 1 d . . .
H10 H 0.1036 1.1719 0.3601 0.087 Uiso 1 1 calc R . .
C11 C 0.2259(5) 1.1070(2) 0.5488(6) 0.0730(13) Uani 1 1 d . . .
H11 H 0.1866 1.0823 0.5740 0.088 Uiso 1 1 calc R . .
C12 C 0.3372(4) 1.1006(2) 0.6227(5) 0.0667(12) Uani 1 1 d . . .
H12 H 0.3899 1.0702 0.7088 0.080 Uiso 1 1 calc R . .

loop_
_atom_site_aniso_label
_atom_site_aniso_U_11
_atom_site_aniso_U_22
_atom_site_aniso_U_33
_atom_site_aniso_U_23
_atom_site_aniso_U_13
_atom_site_aniso_U_12
Fe1 0.0448(3) 0.0340(3) 0.0380(3) 0.00315(19) 0.0262(2) 0.00416(19)
Cl1 0.0700(7) 0.0757(7) 0.0858(8) 0.0105(6) 0.0495(6) 0.0321(6)
Cl2 0.0734(7) 0.1006(9) 0.0703(7) -0.0399(7) 0.0475(6) -0.0204(6)
P1 0.0424(6) 0.0233(5) 0.0459(6) 0.000 0.0297(6) 0.000
P2 0.0523(5) 0.0329(4) 0.0584(5) -0.0045(4) 0.0418(5) 0.0012(4)
N1 0.0531(17) 0.0347(14) 0.0638(18) -0.0021(13) 0.0462(16) -0.0026(12)
N2 0.120(4) 0.027(2) 0.133(5) 0.000 0.109(4) 0.000
C1 0.054(2) 0.0296(16) 0.055(2) 0.0028(15) 0.0345(18) 0.0004(15)
C2 0.053(2) 0.0322(16) 0.052(2) -0.0038(15) 0.0353(17) -0.0010(15)
C3 0.063(2) 0.0334(17) 0.0449(19) -0.0009(14) 0.0329(18) 0.0065(16)
C4 0.094(3) 0.050(2) 0.064(2) 0.0155(19) 0.062(2) 0.025(2)
C5 0.113(4) 0.056(2) 0.049(2) 0.0112(19) 0.053(3) 0.021(3)
C6 0.073(3) 0.052(2) 0.044(2) -0.0077(18) 0.008(2) 0.012(2)
C7 0.053(2) 0.046(2) 0.058(2) -0.0055(18) 0.021(2) -0.0041(18)
C8 0.073(3) 0.052(2) 0.058(2) -0.0069(19) 0.030(2) -0.019(2)
C9 0.101(4) 0.036(2) 0.063(3) 0.0008(18) 0.050(3) 0.004(2)
C10 0.089(3) 0.069(3) 0.065(3) 0.003(2) 0.052(3) 0.032(3)
C11 0.099(4) 0.078(3) 0.067(3) 0.001(2) 0.065(3) 0.009(3)
C12 0.083(3) 0.056(2) 0.0375(19) -0.0016(17) 0.029(2) -0.002(2)

loop_
_atom_type_symbol
_atom_type_description
_atom_type_scat_dispersion_real
_atom_type_scat_dispersion_imag
_atom_type_scat_source
C C 0.0033 0.0016 'International Tables Vol C Tables 4.2.6.8 and 6.1.1.4'
H H 0.0000 0.0000 'International Tables Vol C Tables 4.2.6.8 and 6.1.1.4'
N N 0.0061 0.0033 'International Tables Vol C Tables 4.2.6.8 and 6.1.1.4'
P P 0.1023 0.0942 'International Tables Vol C Tables 4.2.6.8 and 6.1.1.4'
Cl Cl 0.1484 0.1585 'International Tables Vol C Tables 4.2.6.8 and 6.1.1.4'
Fe Fe 0.3463 0.8444 'International Tables Vol C Tables 4.2.6.8 and 6.1.1.4'

loop_
_geom_angle_atom_site_label_1
_geom_angle_atom_site_label_2
_geom_angle_atom_site_label_3
_geom_angle
_geom_angle_site_symmetry_1
_geom_angle_site_symmetry_3
_geom_angle_publ_flag
C3 Fe1 C7 40.94(16) . . ?
C3 Fe1 C4 41.62(15) . . ?
C7 Fe1 C4 69.4(2) . . ?
C3 Fe1 C8 122.81(18) . . ?
C7 Fe1 C8 160.17(17) . . ?
C4 Fe1 C8 105.7(2) . . ?
C3 Fe1 C6 68.34(16) . . ?
C7 Fe1 C6 41.28(18) . . ?
C4 Fe1 C6 67.5(2) . . ?
C8 Fe1 C6 156.1(2) . . ?
C3 Fe1 C12 107.96(16) . . ?
C7 Fe1 C12 124.59(18) . . ?
C4 Fe1 C12 122.0(2) . . ?
C8 Fe1 C12 40.66(18) . . ?
C6 Fe1 C12 162.3(2) . . ?
C3 Fe1 C11 123.28(18) . . ?
C7 Fe1 C11 109.1(2) . . ?
C4 Fe1 C11 158.71(18) . . ?
C8 Fe1 C11 68.1(2) . . ?
C6 Fe1 C11 126.2(2) . . ?
C12 Fe1 C11 40.2(2) . . ?
C3 Fe1 C10 160.10(19) . . ?
C7 Fe1 C10 124.1(2) . . ?
C4 Fe1 C10 157.40(18) . . ?
C8 Fe1 C10 67.7(2) . . ?
C6 Fe1 C10 109.3(2) . . ?
C12 Fe1 C10 67.94(19) . . ?
C11 Fe1 C10 41.02(18) . . ?
C3 Fe1 C9 158.26(19) . . ?
C7 Fe1 C9 158.71(19) . . ?
C4 Fe1 C9 120.8(2) . . ?
C8 Fe1 C9 40.36(18) . . ?
C6 Fe1 C9 121.80(18) . . ?
C12 Fe1 C9 68.21(18) . . ?
C11 Fe1 C9 68.5(2) . . ?
C10 Fe1 C9 40.2(2) . . ?
C3 Fe1 C5 68.86(16) . . ?
C7 Fe1 C5 69.1(2) . . ?
C4 Fe1 C5 40.18(18) . . ?
C8 Fe1 C5 120.2(2) . . ?
C6 Fe1 C5 39.9(2) . . ?
C12 Fe1 C5 156.6(2) . . ?
C11 Fe1 C5 160.7(2) . . ?
C10 Fe1 C5 122.89(18) . . ?
C9 Fe1 C5 105.72(19) . . ?
N1 P1 N1 116.0(2) 2_656 . ?
N1 P1 C1 110.04(16) 2_656 2_656 ?
N1 P1 C1 108.10(16) . 2_656 ?
N1 P1 C1 108.10(16) 2_656 . ?
N1 P1 C1 110.04(16) . . ?
C1 P1 C1 103.9(2) 2_656 . ?
N1 P2 N2 119.59(17) . . ?
N1 P2 Cl1 109.57(12) . . ?
N2 P2 Cl1 108.08(11) . . ?
N1 P2 Cl2 109.66(13) . . ?
N2 P2 Cl2 107.57(9) . . ?
Cl1 P2 Cl2 100.70(6) . . ?
P2 N1 P1 121.75(17) . . ?
P2 N2 P2 119.5(3) 2_656 . ?
C2 C1 P1 176.7(3) . . ?
C1 C2 C3 177.9(4) . . ?
C7 C3 C2 126.4(4) . . ?
C7 C3 C4 107.8(3) . . ?
C2 C3 C4 125.7(4) . . ?
C7 C3 Fe1 69.7(2) . . ?
C2 C3 Fe1 124.9(2) . . ?
C4 C3 Fe1 69.4(2) . . ?
C5 C4 C3 108.2(4) . . ?
C5 C4 Fe1 70.5(2) . . ?
C3 C4 Fe1 69.0(2) . . ?
C5 C4 H4 125.9 . . ?
C3 C4 H4 125.9 . . ?
Fe1 C4 H4 125.9 . . ?
C6 C5 C4 108.1(4) . . ?
C6 C5 Fe1 69.8(3) . . ?
C4 C5 Fe1 69.4(2) . . ?
C6 C5 H5 126.0 . . ?
C4 C5 H5 126.0 . . ?
Fe1 C5 H5 126.0 . . ?
C5 C6 C7 109.6(4) . . ?
C5 C6 Fe1 70.3(3) . . ?
C7 C6 Fe1 69.1(2) . . ?
C5 C6 H6 125.2 . . ?
C7 C6 H6 125.2 . . ?
Fe1 C6 H6 125.2 . . ?
C3 C7 C6 106.3(4) . . ?
C3 C7 Fe1 69.3(2) . . ?
C6 C7 Fe1 69.7(2) . . ?
C3 C7 H7 126.9 . . ?
C6 C7 H7 126.9 . . ?
Fe1 C7 H7 126.9 . . ?
C9 C8 C12 108.2(5) . . ?
C9 C8 Fe1 69.9(2) . . ?
C12 C8 Fe1 69.6(2) . . ?
C9 C8 H8 125.9 . . ?
C12 C8 H8 125.9 . . ?
Fe1 C8 H8 125.9 . . ?
C8 C9 C10 107.9(4) . . ?
C8 C9 Fe1 69.8(2) . . ?
C10 C9 Fe1 70.0(2) . . ?
C8 C9 H9 126.1 . . ?
C10 C9 H9 126.1 . . ?
Fe1 C9 H9 126.1 . . ?
C9 C10 C11 108.2(4) . . ?
C9 C10 Fe1 69.8(2) . . ?
C11 C10 Fe1 69.3(2) . . ?
C9 C10 H10 125.9 . . ?
C11 C10 H10 125.9 . . ?
Fe1 C10 H10 125.9 . . ?
C12 C11 C10 107.3(4) . . ?
C12 C11 Fe1 69.8(2) . . ?
C10 C11 Fe1 69.6(2) . . ?
C12 C11 H11 126.4 . . ?
C10 C11 H11 126.4 . . ?
Fe1 C11 H11 126.4 . . ?
C11 C12 C8 108.4(4) . . ?
C11 C12 Fe1 70.0(2) . . ?
C8 C12 Fe1 69.7(2) . . ?
C11 C12 H12 125.8 . . ?
C8 C12 H12 125.8 . . ?
Fe1 C12 H12 125.8 . . ?

loop_
_geom_bond_atom_site_label_1
_geom_bond_atom_site_label_2
_geom_bond_distance
_geom_bond_site_symmetry_2
_geom_bond_publ_flag
Fe1 C3 2.019(3) . ?
Fe1 C7 2.024(4) . ?
Fe1 C4 2.025(4) . ?
Fe1 C8 2.031(4) . ?
Fe1 C6 2.033(4) . ?
Fe1 C12 2.030(4) . ?
Fe1 C11 2.032(4) . ?
Fe1 C10 2.036(4) . ?
Fe1 C9 2.033(4) . ?
Fe1 C5 2.039(4) . ?
Cl1 P2 1.9859(14) . ?
Cl2 P2 1.9972(15) . ?
P1 N1 1.596(3) 2_656 ?
P1 N1 1.596(3) . ?
P1 C1 1.725(4) 2_656 ?
P1 C1 1.725(4) . ?
P2 N1 1.557(3) . ?
P2 N2 1.573(2) . ?
N2 P2 1.573(2) 2_656 ?
C1 C2 1.193(5) . ?
C2 C3 1.423(5) . ?
C3 C7 1.414(6) . ?
C3 C4 1.437(5) . ?
C4 C5 1.396(6) . ?
C4 H4 0.9800 . ?
C5 C6 1.390(8) . ?
C5 H5 0.9800 . ?
C6 C7 1.430(6) . ?
C6 H6 0.9800 . ?
C7 H7 0.9800 . ?
C8 C9 1.402(6) . ?
C8 C12 1.411(6) . ?
C8 H8 0.9800 . ?
C9 C10 1.399(7) . ?
C9 H9 0.9800 . ?
C10 C11 1.425(6) . ?
C10 H10 0.9800 . ?
C11 C12 1.395(7) . ?
C11 H11 0.9800 . ?
C12 H12 0.9800 . ?

loop_
_geom_torsion_atom_site_label_1
_geom_torsion_atom_site_label_2
_geom_torsion_atom_site_label_3
_geom_torsion_atom_site_label_4
_geom_torsion
_geom_torsion_site_symmetry_1
_geom_torsion_site_symmetry_2
_geom_torsion_site_symmetry_3
_geom_torsion_site_symmetry_4
_geom_torsion_publ_flag
N2 P2 N1 P1 -13.0(3) . . . . ?
Cl1 P2 N1 P1 -138.53(18) . . . . ?
Cl2 P2 N1 P1 111.82(19) . . . . ?
N1 P1 N1 P2 6.55(14) 2_656 . . . ?
C1 P1 N1 P2 130.6(2) 2_656 . . . ?
C1 P1 N1 P2 -116.5(2) . . . . ?
N1 P2 N2 P2 6.38(14) . . . 2_656 ?
Cl1 P2 N2 P2 132.58(7) . . . 2_656 ?
Cl2 P2 N2 P2 -119.47(8) . . . 2_656 ?
N1 P1 C1 C2 89(6) 2_656 . . . ?
N1 P1 C1 C2 -143(6) . . . . ?
C1 P1 C1 C2 -28(6) 2_656 . . . ?
P1 C1 C2 C3 -146(8) . . . . ?
C1 C2 C3 C7 59(11) . . . . ?
C1 C2 C3 C4 -123(11) . . . . ?
C1 C2 C3 Fe1 148(11) . . . . ?
C4 Fe1 C3 C7 -119.2(4) . . . . ?
C8 Fe1 C3 C7 164.8(3) . . . . ?
C6 Fe1 C3 C7 -39.1(3) . . . . ?
C12 Fe1 C3 C7 122.5(3) . . . . ?
C11 Fe1 C3 C7 80.9(3) . . . . ?
C10 Fe1 C3 C7 47.8(6) . . . . ?
C9 Fe1 C3 C7 -161.4(4) . . . . ?
C5 Fe1 C3 C7 -82.1(3) . . . . ?
C7 Fe1 C3 C2 -120.9(5) . . . . ?
C4 Fe1 C3 C2 119.9(4) . . . . ?
C8 Fe1 C3 C2 43.8(4) . . . . ?
C6 Fe1 C3 C2 -160.0(4) . . . . ?
C12 Fe1 C3 C2 1.5(4) . . . . ?
C11 Fe1 C3 C2 -40.1(4) . . . . ?
C10 Fe1 C3 C2 -73.1(6) . . . . ?
C9 Fe1 C3 C2 77.6(6) . . . . ?
C5 Fe1 C3 C2 156.9(4) . . . . ?
C7 Fe1 C3 C4 119.2(4) . . . . ?
C8 Fe1 C3 C4 -76.0(3) . . . . ?
C6 Fe1 C3 C4 80.1(3) . . . . ?
C12 Fe1 C3 C4 -118.3(3) . . . . ?
C11 Fe1 C3 C4 -159.9(3) . . . . ?
C10 Fe1 C3 C4 167.0(5) . . . . ?
C9 Fe1 C3 C4 -42.2(5) . . . . ?
C5 Fe1 C3 C4 37.1(3) . . . . ?
C7 C3 C4 C5 -0.4(4) . . . . ?
C2 C3 C4 C5 -178.6(3) . . . . ?
Fe1 C3 C4 C5 -59.8(3) . . . . ?
C7 C3 C4 Fe1 59.4(3) . . . . ?
C2 C3 C4 Fe1 -118.8(3) . . . . ?
C3 Fe1 C4 C5 119.4(4) . . . . ?
C7 Fe1 C4 C5 81.7(3) . . . . ?
C8 Fe1 C4 C5 -118.5(3) . . . . ?
C6 Fe1 C4 C5 37.2(3) . . . . ?
C12 Fe1 C4 C5 -159.6(3) . . . . ?
C11 Fe1 C4 C5 171.6(5) . . . . ?
C10 Fe1 C4 C5 -49.1(7) . . . . ?
C9 Fe1 C4 C5 -77.4(4) . . . . ?
C7 Fe1 C4 C3 -37.7(2) . . . . ?
C8 Fe1 C4 C3 122.1(3) . . . . ?
C6 Fe1 C4 C3 -82.2(3) . . . . ?
C12 Fe1 C4 C3 81.0(3) . . . . ?
C11 Fe1 C4 C3 52.2(7) . . . . ?
C10 Fe1 C4 C3 -168.5(5) . . . . ?
C9 Fe1 C4 C3 163.1(2) . . . . ?
C5 Fe1 C4 C3 -119.4(4) . . . . ?
C3 C4 C5 C6 -0.4(5) . . . . ?
Fe1 C4 C5 C6 -59.3(3) . . . . ?
C3 C4 C5 Fe1 58.9(3) . . . . ?
C3 Fe1 C5 C6 81.1(3) . . . . ?
C7 Fe1 C5 C6 37.1(3) . . . . ?
C4 Fe1 C5 C6 119.5(4) . . . . ?
C8 Fe1 C5 C6 -162.3(3) . . . . ?
C12 Fe1 C5 C6 167.6(4) . . . . ?
C11 Fe1 C5 C6 -51.4(7) . . . . ?
C10 Fe1 C5 C6 -80.8(3) . . . . ?
C9 Fe1 C5 C6 -121.1(3) . . . . ?
C3 Fe1 C5 C4 -38.3(3) . . . . ?
C7 Fe1 C5 C4 -82.3(3) . . . . ?
C8 Fe1 C5 C4 78.2(3) . . . . ?
C6 Fe1 C5 C4 -119.5(4) . . . . ?
C12 Fe1 C5 C4 48.1(6) . . . . ?
C11 Fe1 C5 C4 -170.8(6) . . . . ?
C10 Fe1 C5 C4 159.8(3) . . . . ?
C9 Fe1 C5 C4 119.4(3) . . . . ?
C4 C5 C6 C7 1.1(5) . . . . ?
Fe1 C5 C6 C7 -57.9(3) . . . . ?
C4 C5 C6 Fe1 59.0(3) . . . . ?
C3 Fe1 C6 C5 -82.5(3) . . . . ?
C7 Fe1 C6 C5 -121.3(4) . . . . ?
C4 Fe1 C6 C5 -37.4(3) . . . . ?
C8 Fe1 C6 C5 40.4(6) . . . . ?
C12 Fe1 C6 C5 -163.7(6) . . . . ?
C11 Fe1 C6 C5 161.3(3) . . . . ?
C10 Fe1 C6 C5 118.6(3) . . . . ?
C9 Fe1 C6 C5 75.9(3) . . . . ?
C3 Fe1 C6 C7 38.8(3) . . . . ?
C4 Fe1 C6 C7 83.9(3) . . . . ?
C8 Fe1 C6 C7 161.7(5) . . . . ?
C12 Fe1 C6 C7 -42.4(8) . . . . ?
C11 Fe1 C6 C7 -77.4(4) . . . . ?
C10 Fe1 C6 C7 -120.1(3) . . . . ?
C9 Fe1 C6 C7 -162.8(3) . . . . ?
C5 Fe1 C6 C7 121.3(4) . . . . ?
C2 C3 C7 C6 179.2(3) . . . . ?
C4 C3 C7 C6 1.1(4) . . . . ?
Fe1 C3 C7 C6 60.2(3) . . . . ?
C2 C3 C7 Fe1 119.0(4) . . . . ?
C4 C3 C7 Fe1 -59.1(3) . . . . ?
C5 C6 C7 C3 -1.3(5) . . . . ?
Fe1 C6 C7 C3 -60.0(3) . . . . ?
C5 C6 C7 Fe1 58.6(3) . . . . ?
C4 Fe1 C7 C3 38.3(2) . . . . ?
C8 Fe1 C7 C3 -40.6(7) . . . . ?
C6 Fe1 C7 C3 117.3(4) . . . . ?
C12 Fe1 C7 C3 -77.1(3) . . . . ?
C11 Fe1 C7 C3 -119.1(3) . . . . ?
C10 Fe1 C7 C3 -162.3(2) . . . . ?
C9 Fe1 C7 C3 161.0(5) . . . . ?
C5 Fe1 C7 C3 81.4(3) . . . . ?
C3 Fe1 C7 C6 -117.3(4) . . . . ?
C4 Fe1 C7 C6 -79.0(3) . . . . ?
C8 Fe1 C7 C6 -157.9(6) . . . . ?
C12 Fe1 C7 C6 165.6(3) . . . . ?
C11 Fe1 C7 C6 123.6(3) . . . . ?
C10 Fe1 C7 C6 80.4(4) . . . . ?
C9 Fe1 C7 C6 43.7(7) . . . . ?
C5 Fe1 C7 C6 -35.9(3) . . . . ?
C3 Fe1 C8 C9 161.4(3) . . . . ?
C7 Fe1 C8 C9 -168.1(5) . . . . ?
C4 Fe1 C8 C9 119.4(3) . . . . ?
C6 Fe1 C8 C9 49.7(7) . . . . ?
C12 Fe1 C8 C9 -119.4(4) . . . . ?
C11 Fe1 C8 C9 -82.1(3) . . . . ?
C10 Fe1 C8 C9 -37.7(3) . . . . ?
C5 Fe1 C8 C9 78.4(3) . . . . ?
C3 Fe1 C8 C12 -79.2(3) . . . . ?
C7 Fe1 C8 C12 -48.7(7) . . . . ?
C4 Fe1 C8 C12 -121.2(3) . . . . ?
C6 Fe1 C8 C12 169.0(5) . . . . ?
C11 Fe1 C8 C12 37.2(3) . . . . ?
C10 Fe1 C8 C12 81.7(3) . . . . ?
C9 Fe1 C8 C12 119.4(4) . . . . ?
C5 Fe1 C8 C12 -162.2(3) . . . . ?
C12 C8 C9 C10 0.5(5) . . . . ?
Fe1 C8 C9 C10 59.8(3) . . . . ?
C12 C8 C9 Fe1 -59.3(3) . . . . ?
C3 Fe1 C9 C8 -46.2(6) . . . . ?
C7 Fe1 C9 C8 168.9(5) . . . . ?
C4 Fe1 C9 C8 -77.6(3) . . . . ?
C6 Fe1 C9 C8 -158.7(3) . . . . ?
C12 Fe1 C9 C8 37.7(3) . . . . ?
C11 Fe1 C9 C8 81.1(3) . . . . ?
C10 Fe1 C9 C8 118.9(4) . . . . ?
C5 Fe1 C9 C8 -118.4(3) . . . . ?
C3 Fe1 C9 C10 -165.1(4) . . . . ?
C7 Fe1 C9 C10 50.0(6) . . . . ?
C4 Fe1 C9 C10 163.6(3) . . . . ?
C8 Fe1 C9 C10 -118.9(4) . . . . ?
C6 Fe1 C9 C10 82.4(4) . . . . ?
C12 Fe1 C9 C10 -81.2(3) . . . . ?
C11 Fe1 C9 C10 -37.8(3) . . . . ?
C5 Fe1 C9 C10 122.7(3) . . . . ?
C8 C9 C10 C11 -0.8(5) . . . . ?
Fe1 C9 C10 C11 58.9(3) . . . . ?
C8 C9 C10 Fe1 -59.7(3) . . . . ?
C3 Fe1 C10 C9 163.7(4) . . . . ?
C7 Fe1 C10 C9 -160.4(3) . . . . ?
C4 Fe1 C10 C9 -39.1(6) . . . . ?
C8 Fe1 C10 C9 37.8(3) . . . . ?
C6 Fe1 C10 C9 -116.8(3) . . . . ?
C12 Fe1 C10 C9 81.9(3) . . . . ?
C11 Fe1 C10 C9 119.7(4) . . . . ?
C5 Fe1 C10 C9 -74.6(4) . . . . ?
C3 Fe1 C10 C11 44.0(7) . . . . ?
C7 Fe1 C10 C11 79.9(4) . . . . ?
C4 Fe1 C10 C11 -158.8(5) . . . . ?
C8 Fe1 C10 C11 -81.9(3) . . . . ?
C6 Fe1 C10 C11 123.5(3) . . . . ?
C12 Fe1 C10 C11 -37.8(3) . . . . ?
C9 Fe1 C10 C11 -119.7(4) . . . . ?
C5 Fe1 C10 C11 165.7(3) . . . . ?
C9 C10 C11 C12 0.8(5) . . . . ?
Fe1 C10 C11 C12 60.0(3) . . . . ?
C9 C10 C11 Fe1 -59.1(3) . . . . ?
C3 Fe1 C11 C12 78.1(3) . . . . ?
C7 Fe1 C11 C12 121.4(3) . . . . ?
C4 Fe1 C11 C12 39.2(7) . . . . ?
C8 Fe1 C11 C12 -37.7(3) . . . . ?
C6 Fe1 C11 C12 164.3(3) . . . . ?
C10 Fe1 C11 C12 -118.3(4) . . . . ?
C9 Fe1 C11 C12 -81.2(3) . . . . ?
C5 Fe1 C11 C12 -157.3(6) . . . . ?
C3 Fe1 C11 C10 -163.6(3) . . . . ?
C7 Fe1 C11 C10 -120.3(3) . . . . ?
C4 Fe1 C11 C10 157.5(5) . . . . ?
C8 Fe1 C11 C10 80.6(3) . . . . ?
C6 Fe1 C11 C10 -77.4(4) . . . . ?
C12 Fe1 C11 C10 118.3(4) . . . . ?
C9 Fe1 C11 C10 37.1(3) . . . . ?
C5 Fe1 C11 C10 -39.0(8) . . . . ?
C10 C11 C12 C8 -0.5(5) . . . . ?
Fe1 C11 C12 C8 59.3(3) . . . . ?
C10 C11 C12 Fe1 -59.8(3) . . . . ?
C9 C8 C12 C11 0.0(5) . . . . ?
Fe1 C8 C12 C11 -59.5(3) . . . . ?
C9 C8 C12 Fe1 59.5(3) . . . . ?
C3 Fe1 C12 C11 -120.7(3) . . . . ?
C7 Fe1 C12 C11 -78.5(3) . . . . ?
C4 Fe1 C12 C11 -164.3(3) . . . . ?
C8 Fe1 C12 C11 119.5(4) . . . . ?
C6 Fe1 C12 C11 -45.8(7) . . . . ?
C10 Fe1 C12 C11 38.6(3) . . . . ?
C9 Fe1 C12 C11 82.1(3) . . . . ?
C5 Fe1 C12 C11 161.2(4) . . . . ?
C3 Fe1 C12 C8 119.8(3) . . . . ?
C7 Fe1 C12 C8 162.0(3) . . . . ?
C4 Fe1 C12 C8 76.2(3) . . . . ?
C6 Fe1 C12 C8 -165.3(6) . . . . ?
C11 Fe1 C12 C8 -119.5(4) . . . . ?
C10 Fe1 C12 C8 -81.0(3) . . . . ?
C9 Fe1 C12 C8 -37.4(3) . . . . ?
C5 Fe1 C12 C8 41.7(6) . . . . ?
